data_4109310
loop_
_publ_author_name
'Yasuhide Inokuma'
'Zin Seok Yoon'
'Dongho Kim'
'Atsuhiro Osuka'

_publ_section_title
;
 meso-Aryl-Substituted Subporphyrins: Synthesis, Structures, and Large
 Substituent Effects on Their Electronic Properties
;
_journal_name_full 'Journal of the American Chemical Society'
_journal_page_first 4747
_journal_page_last 4761
_journal_paper_doi 10.1021/ja069324z
_journal_volume 129
_journal_year 2007
_chemical_formula_moiety 'C35 H18 B Br3 F3 N3 O2'
_chemical_formula_sum 'C35 H18 B Br3 F3 N3 O2'
_chemical_formula_weight 820.06
_chemical_name_systematic
; 
 ? 
;
_space_group_IT_number 2
_symmetry_cell_setting triclinic
_symmetry_Int_Tables_number 2
_symmetry_space_group_name_Hall '-P 1'
_symmetry_space_group_name_H-M 'P -1'
_atom_sites_solution_hydrogens geom
_atom_sites_solution_primary direct
_atom_sites_solution_secondary difmap
_audit_creation_method SHELXL-97
_cell_angle_alpha 61.550(15)
_cell_angle_beta 83.001(16)
_cell_angle_gamma 80.696(17)
_cell_formula_units_Z 2
_cell_length_a 9.802(4)
_cell_length_b 13.130(5)
_cell_length_c 13.752(5)
_cell_measurement_reflns_used 11460
_cell_measurement_temperature 123(2)
_cell_measurement_theta_max 27.5
_cell_measurement_theta_min 3.0
_cell_volume 1533.6(10)
_computing_structure_refinement 'SHELXL-97 (Sheldrick, 1997)'
_computing_structure_solution 'SHELXS-97 (Sheldrick, 1990)'
_diffrn_ambient_temperature 123(2)
_diffrn_detector_area_resol_mean 10.00
_diffrn_measured_fraction_theta_full 0.991
_diffrn_measured_fraction_theta_max 0.991
_diffrn_measurement_device_type 'Rigaku RAXIS-RAPID'
_diffrn_measurement_method \w
_diffrn_radiation_monochromator graphite
_diffrn_radiation_source 'fine-focus sealed tube'
_diffrn_radiation_type MoK\a
_diffrn_radiation_wavelength 0.71075
_diffrn_reflns_av_R_equivalents 0.0421
_diffrn_reflns_av_sigmaI/netI 0.0576
_diffrn_reflns_limit_h_max 12
_diffrn_reflns_limit_h_min -12
_diffrn_reflns_limit_k_max 16
_diffrn_reflns_limit_k_min -17
_diffrn_reflns_limit_l_max 17
_diffrn_reflns_limit_l_min -17
_diffrn_reflns_number 15241
_diffrn_reflns_theta_full 27.48
_diffrn_reflns_theta_max 27.48
_diffrn_reflns_theta_min 2.99
_exptl_absorpt_coefficient_mu 4.003
_exptl_absorpt_correction_T_max 0.6903
_exptl_absorpt_correction_T_min 0.2973
_exptl_absorpt_correction_type none
_exptl_crystal_colour orange
_exptl_crystal_density_diffrn 1.776
_exptl_crystal_description prism
_exptl_crystal_F_000 804
_exptl_crystal_size_max 0.40
_exptl_crystal_size_mid 0.25
_exptl_crystal_size_min 0.10
_refine_diff_density_max 0.887
_refine_diff_density_min -0.931
_refine_diff_density_rms 0.154
_refine_ls_extinction_method none
_refine_ls_goodness_of_fit_ref 1.087
_refine_ls_hydrogen_treatment constr
_refine_ls_matrix_type full
_refine_ls_number_parameters 424
_refine_ls_number_reflns 6973
_refine_ls_number_restraints 0
_refine_ls_restrained_S_all 1.087
_refine_ls_R_factor_all 0.0662
_refine_ls_R_factor_gt 0.0467
_refine_ls_shift/su_max 0.001
_refine_ls_shift/su_mean 0.000
_refine_ls_structure_factor_coef Fsqd
_refine_ls_weighting_details 'calc w=1/[\s^2^(Fo^2^)+(0.1000P)^2^+0.0000P] where P=(Fo^2^+2Fc^2^)/3'
_refine_ls_weighting_scheme calc
_refine_ls_wR_factor_gt 0.1427
_refine_ls_wR_factor_ref 0.1617
_reflns_number_gt 5412
_reflns_number_total 6973
_reflns_threshold_expression >2sigma(I)
_cod_data_source_file ja069324zsi20061228_021942.cif
_cod_data_source_block s4-brph
_cod_database_code 4109310

loop_
_symmetry_equiv_pos_as_xyz
'x, y, z'
'-x, -y, -z'

loop_
_atom_site_label
_atom_site_type_symbol
_atom_site_fract_x
_atom_site_fract_y
_atom_site_fract_z
_atom_site_U_iso_or_equiv
_atom_site_adp_type
_atom_site_occupancy
_atom_site_symmetry_multiplicity
_atom_site_calc_flag
_atom_site_refinement_flags
C1 C -0.3856(4) -0.1018(3) 0.7804(3) 0.0159(7) Uani 1 1 d .
C2 C -0.3517(4) -0.1798(3) 0.7328(3) 0.0165(7) Uani 1 1 d .
H1 H -0.3523 -0.2620 0.7712 0.020 Uiso 1 1 calc R
C3 C -0.3183(4) -0.1148(3) 0.6221(3) 0.0164(7) Uani 1 1 d .
H2 H -0.2922 -0.1444 0.5707 0.020 Uiso 1 1 calc R
C4 C -0.3295(4) 0.0048(3) 0.5973(3) 0.0143(7) Uani 1 1 d .
C5 C -0.2716(4) 0.1021(3) 0.5103(3) 0.0150(7) Uani 1 1 d .
C6 C -0.2535(4) 0.1953(3) 0.5285(3) 0.0157(7) Uani 1 1 d .
C7 C -0.1684(4) 0.2887(3) 0.4768(3) 0.0188(8) Uani 1 1 d .
H3 H -0.1214 0.3139 0.4060 0.023 Uiso 1 1 calc R
C8 C -0.1668(4) 0.3353(3) 0.5474(3) 0.0188(8) Uani 1 1 d .
H4 H -0.1187 0.3987 0.5333 0.023 Uiso 1 1 calc R
C9 C -0.2492(4) 0.2728(3) 0.6454(3) 0.0170(7) Uani 1 1 d .
C10 C -0.2581(4) 0.2589(3) 0.7546(3) 0.0170(7) Uani 1 1 d .
C11 C -0.3054(4) 0.1570(3) 0.8427(3) 0.0159(7) Uani 1 1 d .
C12 C -0.2976(4) 0.0974(4) 0.9613(3) 0.0185(8) Uani 1 1 d .
H5 H -0.2726 0.1292 1.0050 0.022 Uiso 1 1 calc R
C13 C -0.3327(4) -0.0137(3) 1.0007(3) 0.0171(8) Uani 1 1 d .
H6 H -0.3345 -0.0723 1.0759 0.020 Uiso 1 1 calc R
C14 C -0.3663(4) -0.0250(3) 0.9076(3) 0.0160(7) Uani 1 1 d .
C15 C -0.3885(4) -0.1194(3) 0.8902(3) 0.0155(7) Uani 1 1 d .
C16 C -0.2083(4) 0.0917(3) 0.4114(3) 0.0146(7) Uani 1 1 d .
C17 C -0.2864(4) 0.0606(3) 0.3520(3) 0.0173(8) Uani 1 1 d .
H7 H -0.3814 0.0514 0.3728 0.021 Uiso 1 1 calc R
C18 C -0.2257(4) 0.0433(4) 0.2638(3) 0.0197(8) Uani 1 1 d .
H8 H -0.2791 0.0242 0.2228 0.024 Uiso 1 1 calc R
C19 C -0.0871(4) 0.0541(4) 0.2362(3) 0.0196(8) Uani 1 1 d .
C20 C -0.0072(4) 0.0849(4) 0.2923(3) 0.0199(8) Uani 1 1 d .
H9 H 0.0881 0.0929 0.2715 0.024 Uiso 1 1 calc R
C21 C -0.0691(4) 0.1038(4) 0.3796(3) 0.0183(8) Uani 1 1 d .
H10 H -0.0153 0.1253 0.4183 0.022 Uiso 1 1 calc R
C22 C -0.1994(4) 0.3449(4) 0.7743(3) 0.0192(8) Uani 1 1 d .
C23 C -0.2305(4) 0.4632(4) 0.7055(3) 0.0229(9) Uani 1 1 d .
H11 H -0.2896 0.4887 0.6464 0.027 Uiso 1 1 calc R
C24 C -0.1766(5) 0.5451(4) 0.7217(3) 0.0244(9) Uani 1 1 d .
H12 H -0.1963 0.6261 0.6731 0.029 Uiso 1 1 calc R
C25 C -0.0939(5) 0.5064(4) 0.8097(3) 0.0244(9) Uani 1 1 d .
C26 C -0.0597(4) 0.3890(4) 0.8795(3) 0.0232(8) Uani 1 1 d .
H13 H -0.0015 0.3642 0.9391 0.028 Uiso 1 1 calc R
C27 C -0.1119(4) 0.3082(4) 0.8610(3) 0.0214(8) Uani 1 1 d .
H14 H -0.0881 0.2272 0.9075 0.026 Uiso 1 1 calc R
C28 C -0.3981(4) -0.2380(3) 0.9826(3) 0.0180(8) Uani 1 1 d .
C29 C -0.3082(4) -0.2878(4) 1.0693(3) 0.0224(8) Uani 1 1 d .
H15 H -0.2400 -0.2444 1.0700 0.027 Uiso 1 1 calc R
C30 C -0.3174(5) -0.3999(4) 1.1540(4) 0.0260(9) Uani 1 1 d .
H16 H -0.2557 -0.4340 1.2126 0.031 Uiso 1 1 calc R
C31 C -0.4182(5) -0.4615(4) 1.1520(4) 0.0267(9) Uani 1 1 d .
C32 C -0.5087(4) -0.4145(4) 1.0683(3) 0.0230(8) Uani 1 1 d .
H17 H -0.5772 -0.4582 1.0687 0.028 Uiso 1 1 calc R
C33 C -0.4987(4) -0.3031(4) 0.9839(3) 0.0199(8) Uani 1 1 d .
H18 H -0.5609 -0.2701 0.9257 0.024 Uiso 1 1 calc R
C34 C -0.6180(4) 0.2163(4) 0.6136(3) 0.0212(8) Uani 1 1 d .
C35 C -0.7632(5) 0.2745(5) 0.6310(4) 0.0328(11) Uani 1 1 d .
N1 N -0.3817(3) 0.0081(3) 0.6933(2) 0.0132(6) Uani 1 1 d .
N2 N -0.3071(3) 0.1955(3) 0.6258(3) 0.0147(6) Uani 1 1 d .
N3 N -0.3556(3) 0.0809(3) 0.8177(2) 0.0149(6) Uani 1 1 d .
O1 O -0.5510(3) 0.1681(2) 0.7044(2) 0.0177(6) Uani 1 1 d .
O2 O -0.5829(3) 0.2207(3) 0.5259(2) 0.0286(7) Uani 1 1 d .
F1 F -0.8174(3) 0.2231(3) 0.7319(2) 0.0454(8) Uani 1 1 d .
F2 F -0.8490(4) 0.2759(5) 0.5644(3) 0.0907(18) Uani 1 1 d .
F3 F -0.7546(5) 0.3830(3) 0.6065(4) 0.0754(13) Uani 1 1 d .
B1 B -0.4011(4) 0.1146(4) 0.7072(4) 0.0163(8) Uani 1 1 d .
Br1 Br 0.00391(4) 0.02294(4) 0.12230(3) 0.02839(14) Uani 1 1 d .
Br2 Br -0.01638(6) 0.61651(4) 0.83290(4) 0.03547(16) Uani 1 1 d .
Br3 Br -0.42683(6) -0.61591(4) 1.26705(5) 0.04465(18) Uani 1 1 d .

loop_
_atom_site_aniso_label
_atom_site_aniso_U_11
_atom_site_aniso_U_22
_atom_site_aniso_U_33
_atom_site_aniso_U_23
_atom_site_aniso_U_13
_atom_site_aniso_U_12
C1 0.0113(17) 0.0163(18) 0.0177(18) -0.0057(16) 0.0012(14) -0.0043(14)
C2 0.0153(18) 0.0160(18) 0.0194(19) -0.0084(16) 0.0010(14) -0.0061(14)
C3 0.0169(18) 0.0173(19) 0.0150(18) -0.0070(16) -0.0022(14) -0.0030(15)
C4 0.0150(17) 0.0173(18) 0.0130(17) -0.0087(15) -0.0002(13) -0.0038(14)
C5 0.0111(17) 0.0178(18) 0.0136(17) -0.0052(15) -0.0013(13) -0.0017(14)
C6 0.0146(17) 0.0189(19) 0.0116(17) -0.0045(15) -0.0024(14) -0.0040(14)
C7 0.022(2) 0.0187(19) 0.0106(17) -0.0022(16) 0.0022(15) -0.0079(15)
C8 0.023(2) 0.0129(18) 0.0167(18) -0.0032(16) -0.0004(15) -0.0059(15)
C9 0.0167(18) 0.0139(18) 0.023(2) -0.0106(17) -0.0003(15) -0.0026(14)
C10 0.0154(18) 0.0168(19) 0.0188(19) -0.0083(16) 0.0016(14) -0.0042(14)
C11 0.0164(18) 0.0182(19) 0.0154(18) -0.0089(16) -0.0007(14) -0.0048(14)
C12 0.0192(19) 0.020(2) 0.0154(18) -0.0071(16) -0.0011(15) -0.0042(15)
C13 0.0219(19) 0.0180(19) 0.0111(17) -0.0071(16) 0.0014(14) -0.0026(15)
C14 0.0157(18) 0.0195(19) 0.0124(17) -0.0063(16) 0.0007(14) -0.0055(15)
C15 0.0168(18) 0.0155(18) 0.0134(17) -0.0057(15) -0.0002(14) -0.0035(14)
C16 0.0179(18) 0.0133(17) 0.0116(17) -0.0052(15) 0.0013(14) -0.0025(14)
C17 0.0154(18) 0.0192(19) 0.0181(18) -0.0096(16) 0.0011(14) -0.0024(15)
C18 0.0201(19) 0.026(2) 0.0146(18) -0.0095(17) -0.0014(15) -0.0073(16)
C19 0.022(2) 0.020(2) 0.0161(18) -0.0077(17) 0.0016(15) -0.0027(15)
C20 0.0121(18) 0.024(2) 0.0211(19) -0.0086(17) 0.0049(15) -0.0047(15)
C21 0.0180(19) 0.022(2) 0.0180(18) -0.0108(17) -0.0013(15) -0.0060(15)
C22 0.0212(19) 0.0172(19) 0.022(2) -0.0111(17) 0.0026(15) -0.0060(15)
C23 0.029(2) 0.022(2) 0.0168(19) -0.0076(18) -0.0043(16) -0.0018(17)
C24 0.038(2) 0.0142(19) 0.021(2) -0.0084(17) 0.0002(18) -0.0026(17)
C25 0.032(2) 0.026(2) 0.023(2) -0.0169(19) 0.0054(17) -0.0121(18)
C26 0.025(2) 0.024(2) 0.023(2) -0.0124(18) -0.0015(16) -0.0048(17)
C27 0.025(2) 0.0163(19) 0.023(2) -0.0078(17) -0.0014(16) -0.0067(16)
C28 0.023(2) 0.0166(19) 0.0152(18) -0.0079(16) 0.0026(15) -0.0057(15)
C29 0.023(2) 0.022(2) 0.024(2) -0.0104(18) -0.0027(16) -0.0058(16)
C30 0.029(2) 0.021(2) 0.020(2) -0.0020(18) -0.0065(17) -0.0057(17)
C31 0.034(2) 0.015(2) 0.024(2) -0.0029(18) -0.0033(18) -0.0037(17)
C32 0.025(2) 0.021(2) 0.024(2) -0.0107(18) 0.0024(17) -0.0078(17)
C33 0.022(2) 0.019(2) 0.0168(18) -0.0067(17) 0.0012(15) -0.0037(15)
C34 0.025(2) 0.019(2) 0.0192(19) -0.0068(17) -0.0006(16) -0.0072(16)
C35 0.029(2) 0.039(3) 0.026(2) -0.014(2) -0.0076(19) 0.007(2)
N1 0.0133(15) 0.0147(15) 0.0092(14) -0.0032(13) -0.0015(11) -0.0027(12)
N2 0.0166(16) 0.0149(15) 0.0141(15) -0.0079(13) 0.0007(12) -0.0029(12)
N3 0.0178(16) 0.0147(16) 0.0132(15) -0.0057(13) -0.0027(12) -0.0057(12)
O1 0.0168(13) 0.0218(14) 0.0132(12) -0.0071(12) -0.0017(10) -0.0015(11)
O2 0.0265(16) 0.0368(18) 0.0191(15) -0.0101(14) -0.0033(12) -0.0025(13)
F1 0.0294(15) 0.057(2) 0.0349(16) -0.0153(16) 0.0067(12) 0.0070(14)
F2 0.0293(18) 0.188(5) 0.067(3) -0.077(3) -0.0241(18) 0.027(3)
F3 0.084(3) 0.0294(18) 0.078(3) -0.011(2) 0.013(2) 0.0245(19)
B1 0.017(2) 0.014(2) 0.019(2) -0.0089(18) 0.0018(16) -0.0033(16)
Br1 0.0255(2) 0.0403(3) 0.0226(2) -0.0190(2) 0.00291(17) -0.00167(19)
Br2 0.0504(3) 0.0272(3) 0.0361(3) -0.0175(2) -0.0009(2) -0.0160(2)
Br3 0.0468(3) 0.0237(3) 0.0432(3) 0.0065(2) -0.0161(2) -0.0131(2)

loop_
_atom_type_symbol
_atom_type_description
_atom_type_scat_dispersion_real
_atom_type_scat_dispersion_imag
_atom_type_scat_source
C C 0.0033 0.0016 'International Tables Vol C Tables 4.2.6.8 and 6.1.1.4'
H H 0.0000 0.0000 'International Tables Vol C Tables 4.2.6.8 and 6.1.1.4'
O O 0.0106 0.0060 'International Tables Vol C Tables 4.2.6.8 and 6.1.1.4'
N N 0.0061 0.0033 'International Tables Vol C Tables 4.2.6.8 and 6.1.1.4'
B B 0.0013 0.0007 'International Tables Vol C Tables 4.2.6.8 and 6.1.1.4'
Br Br -0.2901 2.4595 'International Tables Vol C Tables 4.2.6.8 and 6.1.1.4'
F F 0.0171 0.0103 'International Tables Vol C Tables 4.2.6.8 and 6.1.1.4'

loop_
_geom_angle_atom_site_label_1
_geom_angle_atom_site_label_2
_geom_angle_atom_site_label_3
_geom_angle
N1 C1 C15 120.1(3)
N1 C1 C2 105.5(3)
C15 C1 C2 132.5(4)
C3 C2 C1 108.1(3)
C2 C3 C4 108.4(3)
N1 C4 C5 120.1(3)
N1 C4 C3 105.6(3)
C5 C4 C3 132.5(3)
C6 C5 C4 118.9(3)
C6 C5 C16 121.9(3)
C4 C5 C16 118.1(3)
N2 C6 C5 118.9(3)
N2 C6 C7 105.5(3)
C5 C6 C7 134.6(3)
C8 C7 C6 108.2(3)
C7 C8 C9 108.8(3)
N2 C9 C10 118.8(4)
N2 C9 C8 105.4(3)
C10 C9 C8 134.3(4)
C11 C10 C9 119.2(3)
C11 C10 C22 121.9(3)
C9 C10 C22 118.4(3)
N3 C11 C10 118.3(3)
N3 C11 C12 105.2(3)
C10 C11 C12 135.8(3)
C13 C12 C11 108.3(3)
C12 C13 C14 107.8(3)
N3 C14 C15 118.4(3)
N3 C14 C13 105.9(3)
C15 C14 C13 135.1(4)
C1 C15 C14 118.5(3)
C1 C15 C28 119.0(3)
C14 C15 C28 122.2(3)
C21 C16 C17 118.4(3)
C21 C16 C5 121.3(3)
C17 C16 C5 120.1(3)
C18 C17 C16 120.6(3)
C19 C18 C17 119.1(3)
C18 C19 C20 121.8(3)
C18 C19 Br1 121.2(3)
C20 C19 Br1 117.0(3)
C19 C20 C21 118.7(3)
C20 C21 C16 121.3(3)
C23 C22 C27 119.1(4)
C23 C22 C10 119.9(4)
C27 C22 C10 121.0(4)
C22 C23 C24 121.0(4)
C25 C24 C23 118.6(4)
C24 C25 C26 122.0(4)
C24 C25 Br2 119.6(3)
C26 C25 Br2 118.4(3)
C25 C26 C27 118.8(4)
C26 C27 C22 120.5(4)
C29 C28 C33 118.7(4)
C29 C28 C15 121.6(4)
C33 C28 C15 119.8(4)
C30 C29 C28 120.6(4)
C31 C30 C29 118.9(4)
C32 C31 C30 121.9(4)
C32 C31 Br3 119.9(3)
C30 C31 Br3 118.3(3)
C31 C32 C33 119.1(4)
C32 C33 C28 120.9(4)
O2 C34 O1 129.7(4)
O2 C34 C35 119.8(4)
O1 C34 C35 110.5(3)
F1 C35 F2 107.9(5)
F1 C35 F3 107.6(4)
F2 C35 F3 107.9(5)
F1 C35 C34 114.3(4)
F2 C35 C34 109.8(4)
F3 C35 C34 109.2(4)
C1 N1 C4 111.6(3)
C1 N1 B1 123.1(3)
C4 N1 B1 123.9(3)
C6 N2 C9 111.6(3)
C6 N2 B1 125.4(3)
C9 N2 B1 122.6(3)
C14 N3 C11 112.4(3)
C14 N3 B1 124.5(3)
C11 N3 B1 122.9(3)
C34 O1 B1 121.3(3)
N2 B1 N3 107.1(3)
N2 B1 N1 107.9(3)
N3 B1 N1 107.3(3)
N2 B1 O1 114.1(3)
N3 B1 O1 106.3(3)
N1 B1 O1 113.7(3)

loop_
_geom_bond_atom_site_label_1
_geom_bond_atom_site_label_2
_geom_bond_distance
C1 N1 1.370(5)
C1 C15 1.413(5)
C1 C2 1.436(5)
C2 C3 1.373(5)
C3 C4 1.428(5)
C4 N1 1.374(4)
C4 C5 1.414(5)
C5 C6 1.402(5)
C5 C16 1.482(5)
C6 N2 1.378(4)
C6 C7 1.435(5)
C7 C8 1.375(5)
C8 C9 1.428(5)
C9 N2 1.382(5)
C9 C10 1.418(5)
C10 C11 1.411(6)
C10 C22 1.489(5)
C11 N3 1.373(5)
C11 C12 1.441(5)
C12 C13 1.381(6)
C13 C14 1.439(5)
C14 N3 1.361(5)
C14 C15 1.422(5)
C15 C28 1.476(5)
C16 C21 1.392(5)
C16 C17 1.411(5)
C17 C18 1.387(5)
C18 C19 1.377(6)
C19 C20 1.385(6)
C19 Br1 1.889(4)
C20 C21 1.388(5)
C22 C23 1.385(6)
C22 C27 1.400(6)
C23 C24 1.387(6)
C24 C25 1.379(6)
C25 C26 1.383(6)
C25 Br2 1.903(4)
C26 C27 1.385(6)
C28 C29 1.398(6)
C28 C33 1.399(6)
C29 C30 1.384(6)
C30 C31 1.383(6)
C31 C32 1.374(6)
C31 Br3 1.894(4)
C32 C33 1.377(6)
C34 O2 1.190(5)
C34 O1 1.304(5)
C34 C35 1.551(6)
C35 F1 1.307(6)
C35 F2 1.308(6)
C35 F3 1.314(7)
N1 B1 1.480(5)
N2 B1 1.470(5)
N3 B1 1.471(5)
O1 B1 1.519(5)

loop_
_geom_torsion_atom_site_label_1
_geom_torsion_atom_site_label_2
_geom_torsion_atom_site_label_3
_geom_torsion_atom_site_label_4
_geom_torsion
N1 C1 C2 C3 4.8(4)
C15 C1 C2 C3 -159.0(4)
C1 C2 C3 C4 0.3(4)
C2 C3 C4 N1 -5.3(4)
C2 C3 C4 C5 158.5(4)
N1 C4 C5 C6 7.5(5)
C3 C4 C5 C6 -154.4(4)
N1 C4 C5 C16 176.1(3)
C3 C4 C5 C16 14.2(6)
C4 C5 C6 N2 -7.4(5)
C16 C5 C6 N2 -175.6(3)
C4 C5 C6 C7 159.4(4)
C16 C5 C6 C7 -8.7(7)
N2 C6 C7 C8 4.0(4)
C5 C6 C7 C8 -164.1(4)
C6 C7 C8 C9 0.4(5)
C7 C8 C9 N2 -4.6(4)
C7 C8 C9 C10 160.4(4)
N2 C9 C10 C11 9.9(5)
C8 C9 C10 C11 -153.5(4)
N2 C9 C10 C22 -178.1(3)
C8 C9 C10 C22 18.4(7)
C9 C10 C11 N3 -7.1(5)
C22 C10 C11 N3 -178.7(3)
C9 C10 C11 C12 161.2(4)
C22 C10 C11 C12 -10.4(7)
N3 C11 C12 C13 4.5(4)
C10 C11 C12 C13 -164.8(4)
C11 C12 C13 C14 -1.3(4)
C12 C13 C14 N3 -2.5(4)
C12 C13 C14 C15 168.2(4)
N1 C1 C15 C14 -9.3(5)
C2 C1 C15 C14 152.6(4)
N1 C1 C15 C28 177.7(3)
C2 C1 C15 C28 -20.4(6)
N3 C14 C15 C1 5.7(5)
C13 C14 C15 C1 -164.2(4)
N3 C14 C15 C28 178.5(3)
C13 C14 C15 C28 8.6(7)
C6 C5 C16 C21 48.8(5)
C4 C5 C16 C21 -119.4(4)
C6 C5 C16 C17 -136.0(4)
C4 C5 C16 C17 55.8(5)
C21 C16 C17 C18 -0.5(6)
C5 C16 C17 C18 -175.8(4)
C16 C17 C18 C19 1.6(6)
C17 C18 C19 C20 -1.7(6)
C17 C18 C19 Br1 176.4(3)
C18 C19 C20 C21 0.8(6)
Br1 C19 C20 C21 -177.4(3)
C19 C20 C21 C16 0.3(6)
C17 C16 C21 C20 -0.5(6)
C5 C16 C21 C20 174.8(4)
C11 C10 C22 C23 -140.5(4)
C9 C10 C22 C23 47.8(5)
C11 C10 C22 C27 39.9(5)
C9 C10 C22 C27 -131.8(4)
C27 C22 C23 C24 -0.2(6)
C10 C22 C23 C24 -179.7(4)
C22 C23 C24 C25 -1.7(6)
C23 C24 C25 C26 2.2(6)
C23 C24 C25 Br2 179.1(3)
C24 C25 C26 C27 -0.9(6)
Br2 C25 C26 C27 -177.8(3)
C25 C26 C27 C22 -1.0(6)
C23 C22 C27 C26 1.5(6)
C10 C22 C27 C26 -178.9(4)
C1 C15 C28 C29 130.4(4)
C14 C15 C28 C29 -42.4(5)
C1 C15 C28 C33 -49.2(5)
C14 C15 C28 C33 138.0(4)
C33 C28 C29 C30 0.8(6)
C15 C28 C29 C30 -178.9(4)
C28 C29 C30 C31 -0.6(6)
C29 C30 C31 C32 0.2(7)
C29 C30 C31 Br3 178.7(3)
C30 C31 C32 C33 0.1(6)
Br3 C31 C32 C33 -178.4(3)
C31 C32 C33 C28 0.0(6)
C29 C28 C33 C32 -0.4(6)
C15 C28 C33 C32 179.2(3)
O2 C34 C35 F1 149.4(4)
O1 C34 C35 F1 -30.8(6)
O2 C34 C35 F2 28.1(7)
O1 C34 C35 F2 -152.1(5)
O2 C34 C35 F3 -90.1(5)
O1 C34 C35 F3 89.7(5)
C15 C1 N1 C4 157.8(3)
C2 C1 N1 C4 -8.4(4)
C15 C1 N1 B1 -9.4(6)
C2 C1 N1 B1 -175.6(3)
C5 C4 N1 C1 -157.6(3)
C3 C4 N1 C1 8.6(4)
C5 C4 N1 B1 9.5(5)
C3 C4 N1 B1 175.7(3)
C5 C6 N2 C9 163.1(3)
C7 C6 N2 C9 -7.2(4)
C5 C6 N2 B1 -9.8(5)
C7 C6 N2 B1 179.9(4)
C10 C9 N2 C6 -160.4(3)
C8 C9 N2 C6 7.4(4)
C10 C9 N2 B1 12.7(5)
C8 C9 N2 B1 -179.5(3)
C15 C14 N3 C11 -166.9(3)
C13 C14 N3 C11 5.7(4)
C15 C14 N3 B1 17.1(5)
C13 C14 N3 B1 -170.3(3)
C10 C11 N3 C14 165.2(3)
C12 C11 N3 C14 -6.4(4)
C10 C11 N3 B1 -18.8(5)
C12 C11 N3 B1 169.6(3)
O2 C34 O1 B1 5.4(7)
C35 C34 O1 B1 -174.3(4)
C6 N2 B1 N3 138.6(3)
C9 N2 B1 N3 -33.5(5)
C6 N2 B1 N1 23.4(5)
C9 N2 B1 N1 -148.8(3)
C6 N2 B1 O1 -104.0(4)
C9 N2 B1 O1 83.8(4)
C14 N3 B1 N2 -147.5(3)
C11 N3 B1 N2 36.9(5)
C14 N3 B1 N1 -31.9(5)
C11 N3 B1 N1 152.5(3)
C14 N3 B1 O1 90.1(4)
C11 N3 B1 O1 -85.4(4)
C1 N1 B1 N2 142.6(3)
C4 N1 B1 N2 -23.0(5)
C1 N1 B1 N3 27.5(5)
C4 N1 B1 N3 -138.1(3)
C1 N1 B1 O1 -89.8(4)
C4 N1 B1 O1 104.6(4)
C34 O1 B1 N2 56.1(5)
C34 O1 B1 N3 173.9(3)
C34 O1 B1 N1 -68.2(5)
